data_4121029
loop_
_publ_author_name
'Xin-Hua Zhao'
'Xing-Cai Huang'
'Shao-Liang Zhang'
'Dong Shao'
'Hai-Yan Wei'
'Xin-Yi Wang'

_publ_contact_author
;
        Xinyi Wang
        School of Chemistry and Chemical Engineering
        State Key Labatory of Coordination Chemistry
        Nanjing National Lab of Microstructure 
        Nanjing University
;
_publ_contact_author_email wangxy66@nju.edu.cn
_publ_contact_author_fax 86-25-83314502
_publ_contact_author_phone 86-25-83621651
_publ_section_title
;
 Cation-Dependent Magnetic Ordering and Room-Temperature Bistability in
 Azido-Bridged Perovskite-Type Compounds
;
_journal_name_full 'Journal of the American Chemical Society'
_journal_page_first 16006
_journal_page_last 16009
_journal_paper_doi 10.1021/ja407654n
_journal_volume 135
_journal_year 2013
_chemical_formula_sum 'C H6 Mn N10'
_chemical_formula_weight 213.10
_chemical_name_common MnN3MA230
_chemical_name_systematic
; 
 ? 
;
_space_group_IT_number 14
_symmetry_cell_setting monoclinic
_symmetry_space_group_name_Hall '-P 2ybc'
_symmetry_space_group_name_H-M 'P 1 21/c 1'
_atom_sites_solution_hydrogens geom
_atom_sites_solution_primary direct
_atom_sites_solution_secondary difmap
_audit_creation_method SHELXL-97
_cell_angle_alpha 90.00
_cell_angle_beta 102.108(5)
_cell_angle_gamma 90.00
_cell_formula_units_Z 4
_cell_length_a 6.203(2)
_cell_length_b 7.199(3)
_cell_length_c 18.345(7)
_cell_measurement_reflns_used 2789
_cell_measurement_temperature 230(2)
_cell_measurement_theta_max 30.3916
_cell_measurement_theta_min 2.2709
_cell_volume 801.0(5)
_computing_cell_refinement 'Bruker SAINT'
_computing_data_collection 'Bruker ApexII'
_computing_data_reduction 'Bruker SAINT'
_computing_molecular_graphics Diamond
_computing_publication_material 'SHELXL-97 (Sheldrick, 2008)'
_computing_structure_refinement 'SHELXL-97 (Sheldrick, 2008)'
_computing_structure_solution 'SHELXS-97 (Sheldrick, 2008)'
_diffrn_ambient_temperature 230(2)
_diffrn_measured_fraction_theta_full 0.993
_diffrn_measured_fraction_theta_max 0.973
_diffrn_measurement_device_type 'Bruker ApexII'
_diffrn_measurement_method 'phi and omega scans'
_diffrn_radiation_monochromator graphite
_diffrn_radiation_source 'fine-focus sealed tube'
_diffrn_radiation_type MoK\a
_diffrn_radiation_wavelength 0.71073
_diffrn_reflns_av_R_equivalents 0.0000
_diffrn_reflns_av_sigmaI/netI 0.0466
_diffrn_reflns_limit_h_max 8
_diffrn_reflns_limit_h_min -8
_diffrn_reflns_limit_k_max 10
_diffrn_reflns_limit_k_min 0
_diffrn_reflns_limit_l_max 26
_diffrn_reflns_limit_l_min 0
_diffrn_reflns_number 2428
_diffrn_reflns_theta_full 27.50
_diffrn_reflns_theta_max 30.51
_diffrn_reflns_theta_min 2.27
_exptl_absorpt_coefficient_mu 1.614
_exptl_absorpt_correction_T_max 0.7460
_exptl_absorpt_correction_T_min 0.0962
_exptl_absorpt_correction_type multi-scan
_exptl_absorpt_process_details 'TWINABS: Bruker'
_exptl_crystal_colour 'light green'
_exptl_crystal_density_diffrn 1.767
_exptl_crystal_description block
_exptl_crystal_F_000 428
_exptl_crystal_size_max 0.43
_exptl_crystal_size_mid 0.41
_exptl_crystal_size_min 0.26
_refine_diff_density_max 0.806
_refine_diff_density_min -0.918
_refine_diff_density_rms 0.253
_refine_ls_extinction_method none
_refine_ls_goodness_of_fit_ref 1.174
_refine_ls_hydrogen_treatment constr
_refine_ls_matrix_type full
_refine_ls_number_parameters 115
_refine_ls_number_reflns 2452
_refine_ls_number_restraints 0
_refine_ls_restrained_S_all 1.174
_refine_ls_R_factor_all 0.0824
_refine_ls_R_factor_gt 0.0550
_refine_ls_shift/su_max 0.001
_refine_ls_shift/su_mean 0.000
_refine_ls_structure_factor_coef Fsqd
_refine_ls_weighting_details 'calc w=1/[\s^2^(Fo^2^)+(0.1166P)^2^+0.1620P] where P=(Fo^2^+2Fc^2^)/3'
_refine_ls_weighting_scheme calc
_refine_ls_wR_factor_gt 0.1821
_refine_ls_wR_factor_ref 0.2048
_reflns_number_gt 1737
_reflns_number_total 2452
_reflns_threshold_expression >2sigma(I)
_cod_data_source_file ja407654n_si_002_03.cif
_cod_data_source_block Mn-N3-MA-230K
_cod_depositor_comments
;
The following automatic conversions were performed:

'_exptl_absorpt_correction_type' value 'multi-Scan' changed to
'multi-scan' according to the built-in table from CIF Core dictionary
named 'cif_core.dic' version 2.4.1 from 2010-06-29.

Automatic conversion script
Id: cif_fix_values 2281 2013-09-26 08:29:07Z andrius 
;
_cod_database_code 4121029

loop_
_symmetry_equiv_pos_as_xyz
'x, y, z'
'-x, y+1/2, -z+1/2'
'-x, -y, -z'
'x, -y-1/2, z-1/2'

loop_
_atom_site_label
_atom_site_type_symbol
_atom_site_fract_x
_atom_site_fract_y
_atom_site_fract_z
_atom_site_U_iso_or_equiv
_atom_site_adp_type
_atom_site_occupancy
_atom_site_symmetry_multiplicity
_atom_site_calc_flag
_atom_site_refinement_flags
Mn1 Mn 0.63079(7) 0.74863(6) 0.88293(3) 0.0178(2) Uani 1 1 d .
N1 N 0.2679(5) 0.7942(6) 0.8561(2) 0.0366(9) Uani 1 1 d .
N2 N 0.1277(4) 0.7500(3) 0.88549(17) 0.0230(7) Uani 1 1 d .
N3 N -0.0124(5) 0.7037(5) 0.9160(2) 0.0332(8) Uani 1 1 d .
N4 N 0.5894(7) 0.5009(5) 0.9503(2) 0.0449(10) Uani 1 1 d .
N5 N 0.5000 0.5000 1.0000 0.0308(10) Uani 1 2 d S
N6 N 0.6620(6) 1.0026(5) 0.8201(2) 0.0419(9) Uani 1 1 d .
N7 N 0.5269(5) 1.0399(5) 0.76687(19) 0.0310(7) Uani 1 1 d .
N8 N 0.3912(6) 1.0763(7) 0.7158(2) 0.0510(11) Uani 1 1 d .
N9 N 0.6528(5) 0.9219(5) 0.98626(19) 0.0399(9) Uani 1 1 d .
N10 N 0.5000 1.0000 1.0000 0.0319(10) Uani 1 2 d S
C1 C 0.0911(8) 0.2838(6) 0.8429(3) 0.0433(11) Uani 1 1 d .
H1A H -0.0033 0.3498 0.8023 0.065 Uiso 1 1 calc R
H1B H 0.1261 0.1622 0.8258 0.065 Uiso 1 1 calc R
H1C H 0.2262 0.3535 0.8598 0.065 Uiso 1 1 calc R
N11 N -0.0217(7) 0.2627(4) 0.9038(2) 0.0361(9) Uani 1 1 d .
H11A H 0.0641 0.1982 0.9409 0.054 Uiso 1 1 calc R
H11B H -0.1492 0.2012 0.8878 0.054 Uiso 1 1 calc R
H11C H -0.0503 0.3755 0.9207 0.054 Uiso 1 1 calc R

loop_
_atom_site_aniso_label
_atom_site_aniso_U_11
_atom_site_aniso_U_22
_atom_site_aniso_U_33
_atom_site_aniso_U_23
_atom_site_aniso_U_13
_atom_site_aniso_U_12
Mn1 0.0136(3) 0.0222(3) 0.0174(3) 0.00024(18) 0.0026(2) -0.00069(16)
N1 0.0182(16) 0.0438(19) 0.048(2) 0.0066(16) 0.0081(15) 0.0019(13)
N2 0.0143(15) 0.0269(17) 0.0255(18) -0.0002(11) -0.0014(12) 0.0012(10)
N3 0.0144(14) 0.0514(19) 0.0327(19) 0.0042(16) 0.0025(13) 0.0012(13)
N4 0.052(2) 0.037(2) 0.049(2) 0.0161(17) 0.0182(19) 0.0019(17)
N5 0.028(2) 0.027(2) 0.035(2) 0.0143(19) 0.0014(19) -0.0039(17)
N6 0.0341(17) 0.042(2) 0.042(2) 0.0189(17) -0.0080(16) -0.0134(15)
N7 0.0280(15) 0.0333(16) 0.0315(17) 0.0123(13) 0.0057(14) -0.0049(13)
N8 0.0374(18) 0.074(3) 0.037(2) 0.028(2) -0.0025(16) -0.009(2)
N9 0.0340(16) 0.051(2) 0.0296(18) -0.0174(16) -0.0040(14) 0.0175(16)
N10 0.036(2) 0.034(2) 0.022(2) -0.0078(19) 0.0000(18) 0.0077(19)
C1 0.035(2) 0.044(2) 0.050(3) -0.0045(19) 0.005(2) -0.0014(18)
N11 0.0344(19) 0.0329(19) 0.036(2) -0.0019(14) -0.0044(15) 0.0038(13)

loop_
_atom_type_symbol
_atom_type_description
_atom_type_scat_dispersion_real
_atom_type_scat_dispersion_imag
_atom_type_scat_source
C C 0.0033 0.0016 'International Tables Vol C Tables 4.2.6.8 and 6.1.1.4'
H H 0.0000 0.0000 'International Tables Vol C Tables 4.2.6.8 and 6.1.1.4'
Mn Mn 0.3368 0.7283 'International Tables Vol C Tables 4.2.6.8 and 6.1.1.4'
N N 0.0061 0.0033 'International Tables Vol C Tables 4.2.6.8 and 6.1.1.4'

loop_
_geom_angle_atom_site_label_1
_geom_angle_atom_site_label_2
_geom_angle_atom_site_label_3
_geom_angle
_geom_angle_site_symmetry_1
_geom_angle_site_symmetry_3
N8 Mn1 N6 91.99(16) 2_646 .
N8 Mn1 N3 91.68(14) 2_646 1_655
N6 Mn1 N3 94.19(13) . 1_655
N8 Mn1 N4 90.65(16) 2_646 .
N6 Mn1 N4 176.85(14) . .
N3 Mn1 N4 87.45(14) 1_655 .
N8 Mn1 N1 90.92(15) 2_646 .
N6 Mn1 N1 87.55(14) . .
N3 Mn1 N1 176.82(13) 1_655 .
N4 Mn1 N1 90.69(14) . .
N8 Mn1 N9 178.90(15) 2_646 .
N6 Mn1 N9 89.11(15) . .
N3 Mn1 N9 88.24(13) 1_655 .
N4 Mn1 N9 88.26(14) . .
N1 Mn1 N9 89.12(13) . .
N2 N1 Mn1 132.8(3) . .
N1 N2 N3 179.1(4) . .
N2 N3 Mn1 129.1(3) . 1_455
N5 N4 Mn1 124.9(3) . .
N4 N5 N4 179.999(4) . 3_667
N7 N6 Mn1 120.0(3) . .
N8 N7 N6 178.5(4) . .
N7 N8 Mn1 135.6(3) . 2_656
N10 N9 Mn1 122.5(2) . .
N9 N10 N9 179.998(5) . 3_677
N11 C1 H1A 109.5 . .
N11 C1 H1B 109.5 . .
H1A C1 H1B 109.5 . .
N11 C1 H1C 109.5 . .
H1A C1 H1C 109.5 . .
H1B C1 H1C 109.5 . .
C1 N11 H11A 109.5 . .
C1 N11 H11B 109.5 . .
H11A N11 H11B 109.5 . .
C1 N11 H11C 109.5 . .
H11A N11 H11C 109.5 . .
H11B N11 H11C 109.5 . .

loop_
_geom_bond_atom_site_label_1
_geom_bond_atom_site_label_2
_geom_bond_distance
_geom_bond_site_symmetry_2
Mn1 N8 2.176(4) 2_646
Mn1 N6 2.192(3) .
Mn1 N3 2.193(3) 1_655
Mn1 N4 2.216(4) .
Mn1 N1 2.225(3) .
Mn1 N9 2.249(3) .
N1 N2 1.160(4) .
N2 N3 1.176(5) .
N3 Mn1 2.193(3) 1_455
N4 N5 1.162(4) .
N5 N4 1.162(4) 3_667
N6 N7 1.176(4) .
N7 N8 1.151(5) .
N8 Mn1 2.176(4) 2_656
N9 N10 1.174(3) .
N10 N9 1.174(3) 3_677
C1 N11 1.445(7) .
C1 H1A 0.9700 .
C1 H1B 0.9700 .
C1 H1C 0.9700 .
N11 H11A 0.9000 .
N11 H11B 0.9000 .
N11 H11C 0.9000 .
